data_7713424
loop_
_publ_author_name
'Qiao, Na'
'Xin, Xiao-Yan'
'Wang, Wen-Min'
'Wu, Zhi-Lei'
'Cui, Jian-Zhong'

_publ_section_title
;
 Two novel Ln8 clusters bridged by CO32&#x2212;: effectively converting
 CO2 into oxazolidinones and cyclic carbonates
;
_journal_name_full 'Dalton Transactions'
_journal_paper_doi 10.1039/D3DT01465G
_journal_year 2023
_chemical_formula_moiety 'C25 H53 N7 Nd4 O24, N O3, C2 H3 N'
_chemical_formula_sum 'C27 H56 N9 Nd4 O27'
_chemical_formula_weight 1515.76
_space_group_crystal_system monoclinic
_space_group_IT_number 15
_space_group_name_Hall '-C 2yc'
_space_group_name_H-M_alt 'C 1 2/c 1'
_atom_sites_solution_hydrogens mixed
_atom_sites_solution_primary iterative
_audit_creation_date 2022-01-17
_audit_creation_method
;
Olex2 1.2
(compiled 2018.05.29 svn.r3508 for OlexSys, GUI svn.r5506)
;
_audit_update_record
;
2022-01-17 deposited with the CCDC.	2023-07-10 downloaded from the CCDC.
;
_cell_angle_alpha 90
_cell_angle_beta 101.200(2)
_cell_angle_gamma 90
_cell_formula_units_Z 8
_cell_length_a 25.6443(14)
_cell_length_b 12.1157(6)
_cell_length_c 30.4747(17)
_cell_measurement_reflns_used 9910
_cell_measurement_temperature 150(2)
_cell_measurement_theta_max 26.46
_cell_measurement_theta_min 2.40
_cell_volume 9288.1(9)
_computing_cell_refinement 'SAINT v8.37A (Bruker, 2015)'
_computing_data_reduction 'SAINT v8.37A (Bruker, 2015)'
_computing_molecular_graphics 'Olex2 (Dolomanov et al., 2009)'
_computing_publication_material 'Olex2 (Dolomanov et al., 2009)'
_computing_structure_refinement 'XL (Sheldrick, 2008)'
_computing_structure_solution
;
Superflip (Palatinus & Chapuis, 2007;Palatinus & van der Lee, 2008;
Palatinus et al., 2012)
;
_diffrn_ambient_temperature 150.0
_diffrn_measured_fraction_theta_full 0.998
_diffrn_measured_fraction_theta_max 0.997
_diffrn_measurement_device_type 'Bruker APEX-II CCD'
_diffrn_measurement_method '\f and \w scans'
_diffrn_radiation_type MoK\a
_diffrn_radiation_wavelength 0.71073
_diffrn_reflns_av_R_equivalents 0.0700
_diffrn_reflns_av_unetI/netI 0.0508
_diffrn_reflns_Laue_measured_fraction_full 0.998
_diffrn_reflns_Laue_measured_fraction_max 0.997
_diffrn_reflns_limit_h_max 31
_diffrn_reflns_limit_h_min -31
_diffrn_reflns_limit_k_max 14
_diffrn_reflns_limit_k_min -14
_diffrn_reflns_limit_l_max 37
_diffrn_reflns_limit_l_min -35
_diffrn_reflns_number 48344
_diffrn_reflns_point_group_measured_fraction_full 0.998
_diffrn_reflns_point_group_measured_fraction_max 0.997
_diffrn_reflns_theta_full 25.242
_diffrn_reflns_theta_max 26.022
_diffrn_reflns_theta_min 2.310
_diffrn_standards_number 0
_exptl_absorpt_coefficient_mu 4.496
_exptl_absorpt_correction_T_max 0.7454
_exptl_absorpt_correction_T_min 0.5989
_exptl_absorpt_correction_type multi-scan
_exptl_absorpt_process_details
;
SADABS-2016/2 (Bruker,2016/2) was used for absorption correction.
wR2(int) was 0.0863 before and 0.0623 after correction.
The Ratio of minimum to maximum transmission is 0.8035.
The \l/2 correction factor is Not present.
;
_exptl_crystal_colour yellow
_exptl_crystal_density_diffrn 2.168
_exptl_crystal_description block
_exptl_crystal_F_000 5896
_exptl_crystal_size_max 0.25
_exptl_crystal_size_mid 0.16
_exptl_crystal_size_min 0.11
_refine_diff_density_max 1.482
_refine_diff_density_min -1.552
_refine_diff_density_rms 0.198
_refine_ls_extinction_method none
_refine_ls_goodness_of_fit_ref 1.021
_refine_ls_hydrogen_treatment mixed
_refine_ls_matrix_type full
_refine_ls_number_parameters 623
_refine_ls_number_reflns 9131
_refine_ls_number_restraints 30
_refine_ls_restrained_S_all 1.023
_refine_ls_R_factor_all 0.0708
_refine_ls_R_factor_gt 0.0426
_refine_ls_shift/su_max 0.001
_refine_ls_shift/su_mean 0.000
_refine_ls_structure_factor_coef Fsqd
_refine_ls_weighting_details 'w=1/[\s^2^(Fo^2^)+(0.0506P)^2^+116.4551P] where P=(Fo^2^+2Fc^2^)/3'
_refine_ls_weighting_scheme calc
_refine_ls_wR_factor_gt 0.0963
_refine_ls_wR_factor_ref 0.1101
_reflns_Friedel_coverage 0.000
_reflns_number_gt 6781
_reflns_number_total 9131
_reflns_threshold_expression 'I > 2\s(I)'
_cod_data_source_file d3dt01465g2.cif
_cod_data_source_block mo_1211_7_0m
_cod_database_code 7713424
_shelx_shelxl_version_number 2018/3
_shelx_space_group_comment
;
The symmetry employed for this shelxl refinement is uniquely defined
by the following loop, which should always be used as a source of
symmetry information in preference to the above space-group names.
They are only intended as comments.
;
_shelx_estimated_absorpt_t_max 0.638
_shelx_estimated_absorpt_t_min 0.399
_olex2_refinement_description
;
1. Fixed Uiso
 At 1.2 times of:
  All C(H) groups, All C(H,H) groups
 At 1.5 times of:
  All C(H,H,H) groups, All O(H) groups
2. Restrained distances
 O6-H6
 0.87 with sigma of 0.01
 O2-H2
 0.87 with sigma of 0.01
 O8-H8
 0.87 with sigma of 0.01
 O11-H11
 0.87 with sigma of 0.01
 O5-H5
 0.87 with sigma of 0.01
 O10-H10
 0.87 with sigma of 0.01
 C12-H6
 1.92004 with sigma of 0.02
 Nd2-H6
 3.213913 with sigma of 0.02
 C4-H2
 1.927393 with sigma of 0.02
 Nd1-H2
 3.128375 with sigma of 0.02
 C16-H8
 1.889918 with sigma of 0.02
 Nd3-H8
 3.257975 with sigma of 0.02
 C22-H11
 1.902698 with sigma of 0.02
 Nd4-H11
 3.153958 with sigma of 0.02
 C10-H5
 1.941023 with sigma of 0.02
 Nd2-H5
 3.121889 with sigma of 0.02
 C20-H10
 1.9765 with sigma of 0.02
 Nd4-H10
 3.336446 with sigma of 0.02
3. Uiso/Uaniso restraints and constraints
Uanis(C20) \\sim Ueq, Uanis(N4) \\sim Ueq: with sigma of 0.01 and sigma for
terminal atoms of 0.02
4.a Secondary CH2 refined with riding coordinates:
 C3(H3A,H3B), C16(H16A,H16B), C14(H14A,H14B), C8(H8A,H8B), C24(H24A,H24B),
 C23(H23A,H23B), C19(H19A,H19B), C20(H20A,H20B), C10(H10A,H10B), C2(H2A,H2B),
 C17(H17A,H17B), C9(H9A,H9B), C15(H15A,H15B), C7(H7A,H7B), C5(H5A,H5B), C1(H1A,
 H1B), C4(H4A,H4B), C13(H13A,H13B), C22(H22A,H22B), C12(H12A,H12B), C6(H6A,H6B),
  C21(H21A,H21B), C11(H11A,H11B)
4.b Aromatic/amide H refined with riding coordinates:
 C18(H18)
4.c Idealised Me refined as rotating group:
 C26(H26A,H26B,H26C)
;
_olex2_submission_special_instructions 'No special instructions were received'

loop_
_space_group_symop_operation_xyz
'x, y, z'
'-x, y, -z+1/2'
'x+1/2, y+1/2, z'
'-x+1/2, y+1/2, -z+1/2'
'-x, -y, -z'
'x, -y, z-1/2'
'-x+1/2, -y+1/2, -z'
'x+1/2, -y+1/2, z-1/2'

loop_
_atom_site_label
_atom_site_type_symbol
_atom_site_fract_x
_atom_site_fract_y
_atom_site_fract_z
_atom_site_U_iso_or_equiv
_atom_site_adp_type
_atom_site_occupancy
_atom_site_site_symmetry_order
_atom_site_calc_flag
_atom_site_refinement_flags_posn
_atom_site_refinement_flags_adp
_atom_site_refinement_flags_occupancy
_atom_site_disorder_assembly
_atom_site_disorder_group
Nd3 Nd 0.37633(2) 0.82471(3) 0.37185(2) 0.01941(11) Uani 1 1 d D . . . .
Nd2 Nd 0.41139(2) 1.10013(3) 0.32142(2) 0.02144(11) Uani 1 1 d D . . . .
Nd4 Nd 0.42374(2) 0.92154(4) 0.49260(2) 0.02220(11) Uani 1 1 d D . . . .
Nd1 Nd 0.32758(2) 1.09921(3) 0.41306(2) 0.02353(11) Uani 1 1 d D . . . .
O7 O 0.4275(2) 0.9116(4) 0.32545(17) 0.0265(12) Uani 1 1 d . . . . .
O23 O 0.58376(19) 0.9965(4) 0.59024(16) 0.0221(11) Uani 1 1 d . . . . .
O14 O 0.2557(2) 1.0965(5) 0.4613(2) 0.0395(15) Uani 1 1 d . . . . .
O20 O 0.3317(2) 0.6473(5) 0.3909(2) 0.0379(14) Uani 1 1 d . . . . .
O22 O 0.50713(19) 0.9885(4) 0.54219(15) 0.0232(11) Uani 1 1 d . . . . .
O16 O 0.5026(2) 1.1498(6) 0.30333(19) 0.0423(16) Uani 1 1 d . . . . .
O4 O 0.33252(19) 0.9977(4) 0.34355(16) 0.0235(11) Uani 1 1 d . . . . .
N4 N 0.3553(3) 0.7988(8) 0.5262(3) 0.052(2) Uani 1 1 d . U . . .
O3 O 0.3740(2) 1.2088(5) 0.3691(2) 0.0399(15) Uani 1 1 d . . . . .
O15 O 0.1742(2) 1.0424(6) 0.4388(2) 0.0524(18) Uani 1 1 d . . . . .
O1 O 0.3790(2) 1.0896(4) 0.48587(17) 0.0298(13) Uani 1 1 d . . . . .
O9 O 0.4349(2) 0.7802(4) 0.44023(16) 0.0258(12) Uani 1 1 d . . . . .
O26 O 0.1019(3) 1.2142(8) 0.2853(3) 0.078(3) Uani 1 1 d . . . . .
O6 O 0.4306(3) 1.0464(6) 0.24577(18) 0.0470(17) Uani 1 1 d D . . . .
H6 H 0.451(2) 1.077(5) 0.2288(10) 0.070 Uiso 1 1 d DR . . . .
O24 O 0.5134(2) 0.9192(5) 0.61107(17) 0.0330(14) Uani 1 1 d . . . . .
O21 O 0.2473(3) 0.6106(6) 0.3718(2) 0.058(2) Uani 1 1 d . . . . .
O13 O 0.2316(2) 1.0250(5) 0.39540(19) 0.0348(14) Uani 1 1 d . . . . .
O19 O 0.2787(2) 0.7675(5) 0.35406(19) 0.0340(14) Uani 1 1 d . . . . .
O2 O 0.2603(2) 1.2488(5) 0.3872(2) 0.0430(15) Uani 1 1 d D . . . .
H2 H 0.237(3) 1.249(3) 0.3619(16) 0.064 Uiso 1 1 d DR . . . .
O8 O 0.3566(2) 0.6940(5) 0.30470(18) 0.0371(14) Uani 1 1 d D . . . .
H8 H 0.342(3) 0.700(3) 0.2764(7) 0.056 Uiso 1 1 d DR . . . .
N2 N 0.3251(3) 1.0852(7) 0.2541(2) 0.0415(19) Uani 1 1 d . . . . .
O25 O 0.1551(3) 1.2509(7) 0.3468(2) 0.069(2) Uani 1 1 d . . . . .
N6 N 0.5210(3) 1.2272(6) 0.3294(2) 0.0345(17) Uani 1 1 d . . . . .
O17 O 0.4894(3) 1.2814(6) 0.3459(3) 0.065(2) Uani 1 1 d . . . . .
O12 O 0.33986(19) 0.8981(4) 0.43781(16) 0.0220(11) Uani 1 1 d . . . . .
O11 O 0.4101(2) 0.9671(6) 0.57158(18) 0.0402(15) Uani 1 1 d D . . . .
H11 H 0.4362(8) 0.977(6) 0.5944(6) 0.060 Uiso 1 1 d DR . . . .
N3 N 0.4577(3) 0.6997(5) 0.3581(2) 0.0277(15) Uani 1 1 d . . . . .
C3 C 0.3019(4) 1.3567(8) 0.4498(3) 0.045(2) Uani 1 1 d . . . . .
H3A H 0.309785 1.434052 0.459209 0.054 Uiso 1 1 calc R . . . .
H3B H 0.285558 1.320496 0.472915 0.054 Uiso 1 1 calc R . . . .
N5 N 0.2194(3) 1.0557(6) 0.4322(3) 0.0362(17) Uani 1 1 d . . . . .
O5 O 0.3871(3) 1.2708(6) 0.2749(3) 0.062(2) Uani 1 1 d D . . . .
H5 H 0.4088(15) 1.324(5) 0.271(3) 0.093 Uiso 1 1 d DR . . . .
O10 O 0.4685(2) 0.7601(4) 0.54271(18) 0.0341(14) Uani 1 1 d D . . . .
H10 H 0.4934(17) 0.753(3) 0.5667(15) 0.051 Uiso 1 1 d DR . . . .
N7 N 0.2845(3) 0.6728(6) 0.3716(2) 0.0343(17) Uani 1 1 d . . . . .
C16 C 0.3868(4) 0.5960(7) 0.3102(3) 0.045(2) Uani 1 1 d D . . . .
H16A H 0.378565 0.551610 0.282474 0.054 Uiso 1 1 calc R . . . .
H16B H 0.377177 0.551794 0.334819 0.054 Uiso 1 1 calc R . . . .
O27 O 0.1843(3) 1.2354(7) 0.2861(3) 0.077(3) Uani 1 1 d . . . . .
N1 N 0.3516(3) 1.3008(6) 0.4476(3) 0.0430(19) Uani 1 1 d . . . . .
C14 C 0.4736(3) 0.8636(7) 0.3148(3) 0.0332(19) Uani 1 1 d . . . . .
H14A H 0.499946 0.922070 0.312592 0.040 Uiso 1 1 calc R . . . .
H14B H 0.464486 0.826179 0.285460 0.040 Uiso 1 1 calc R . . . .
O18 O 0.5692(3) 1.2435(6) 0.3370(2) 0.0542(19) Uani 1 1 d . . . . .
N8 N 0.1474(3) 1.2334(8) 0.3068(3) 0.050(2) Uani 1 1 d . . . . .
C8 C 0.2832(3) 1.0013(8) 0.3124(3) 0.038(2) Uani 1 1 d . . . . .
H8A H 0.263591 1.068507 0.318090 0.045 Uiso 1 1 calc R . . . .
H8B H 0.261507 0.936638 0.317528 0.045 Uiso 1 1 calc R . . . .
C25 C 0.5334(3) 0.9665(6) 0.5814(2) 0.0222(16) Uani 1 1 d . . . . .
C24 C 0.2980(3) 0.8422(7) 0.4548(3) 0.0271(18) Uani 1 1 d . . . . .
H24A H 0.271961 0.811521 0.429407 0.032 Uiso 1 1 calc R . . . .
H24B H 0.279139 0.896063 0.470535 0.032 Uiso 1 1 calc R . . . .
C23 C 0.3193(3) 0.7513(8) 0.4860(3) 0.041(2) Uani 1 1 d . . . . .
H23A H 0.339178 0.698300 0.470828 0.050 Uiso 1 1 calc R . . . .
H23B H 0.289575 0.711371 0.495403 0.050 Uiso 1 1 calc R . . . .
C19 C 0.3774(4) 0.7129(9) 0.5549(4) 0.062(3) Uani 1 1 d . . . . .
H19A H 0.351260 0.652204 0.553414 0.075 Uiso 1 1 calc R . . . .
H19B H 0.385575 0.740331 0.586128 0.075 Uiso 1 1 calc R . . . .
C20 C 0.4292(4) 0.6682(8) 0.5417(4) 0.054(3) Uani 1 1 d D U . . .
H20A H 0.444704 0.609435 0.562857 0.065 Uiso 1 1 calc R . . . .
H20B H 0.420729 0.635872 0.511326 0.065 Uiso 1 1 calc R . . . .
C18 C 0.4792(4) 0.7118(8) 0.4415(3) 0.044(2) Uani 1 1 d . . . . .
H18 H 0.508553 0.709727 0.465931 0.053 Uiso 1 1 calc R . . . .
C10 C 0.3381(4) 1.2814(10) 0.2420(4) 0.068(3) Uani 1 1 d D . . . .
H10A H 0.321723 1.354164 0.245230 0.081 Uiso 1 1 calc R . . . .
H10B H 0.346105 1.277021 0.211495 0.081 Uiso 1 1 calc R . . . .
C2 C 0.3848(5) 1.2865(8) 0.4913(3) 0.055(3) Uani 1 1 d . . . . .
H2A H 0.379276 1.349909 0.510371 0.066 Uiso 1 1 calc R . . . .
H2B H 0.422492 1.286909 0.488215 0.066 Uiso 1 1 calc R . . . .
C17 C 0.4757(4) 0.6441(9) 0.4013(3) 0.054(3) Uani 1 1 d . . . . .
H17A H 0.451252 0.581944 0.403325 0.064 Uiso 1 1 calc R . . . .
H17B H 0.511282 0.612140 0.401353 0.064 Uiso 1 1 calc R . . . .
C9 C 0.3016(4) 1.1947(9) 0.2479(3) 0.050(3) Uani 1 1 d . . . . .
H9A H 0.272318 1.193303 0.221479 0.060 Uiso 1 1 calc R . . . .
H9B H 0.285969 1.212631 0.274319 0.060 Uiso 1 1 calc R . . . .
C15 C 0.4442(4) 0.6209(9) 0.3206(4) 0.059(3) Uani 1 1 d . . . . .
H15A H 0.455034 0.652413 0.293797 0.071 Uiso 1 1 calc R . . . .
H15B H 0.464345 0.551650 0.328431 0.071 Uiso 1 1 calc R . . . .
C7 C 0.2890(4) 1.0014(11) 0.2654(3) 0.065(3) Uani 1 1 d . . . . .
H7A H 0.301990 0.927868 0.258169 0.078 Uiso 1 1 calc R . . . .
H7B H 0.253559 1.012507 0.246243 0.078 Uiso 1 1 calc R . . . .
C5 C 0.3828(4) 1.3622(9) 0.4180(4) 0.056(3) Uani 1 1 d . . . . .
H5A H 0.374711 1.441874 0.419207 0.067 Uiso 1 1 calc R . . . .
H5B H 0.421218 1.352532 0.430306 0.067 Uiso 1 1 calc R . . . .
N9 N 0.0632(5) 0.9363(9) 0.2636(4) 0.078(3) Uani 1 1 d . . . . .
C1 C 0.3740(5) 1.1851(8) 0.5132(3) 0.051(3) Uani 1 1 d . . . . .
H1A H 0.399155 1.178274 0.542160 0.061 Uiso 1 1 calc R . . . .
H1B H 0.337522 1.187818 0.519460 0.061 Uiso 1 1 calc R . . . .
C27 C 0.0788(5) 0.9643(10) 0.3004(4) 0.061(3) Uani 1 1 d . . . . .
C4 C 0.2629(4) 1.3567(8) 0.4069(4) 0.056(3) Uani 1 1 d D . . . .
H4A H 0.227373 1.377874 0.412395 0.067 Uiso 1 1 calc R . . . .
H4B H 0.273596 1.411344 0.386226 0.067 Uiso 1 1 calc R . . . .
C13 C 0.4975(4) 0.7817(8) 0.3499(3) 0.047(2) Uani 1 1 d . . . . .
H13A H 0.527277 0.743019 0.340135 0.056 Uiso 1 1 calc R . . . .
H13B H 0.511926 0.821146 0.378083 0.056 Uiso 1 1 calc R . . . .
C22 C 0.3645(4) 0.9342(10) 0.5889(3) 0.055(3) Uani 1 1 d D . . . .
H22A H 0.347179 0.999573 0.599342 0.066 Uiso 1 1 calc R . . . .
H22B H 0.375080 0.883269 0.614469 0.066 Uiso 1 1 calc R . . . .
C12 C 0.3900(4) 0.9835(11) 0.2178(4) 0.066(4) Uani 1 1 d D . . . .
H12A H 0.384974 0.912193 0.232334 0.079 Uiso 1 1 calc R . . . .
H12B H 0.400418 0.967945 0.188814 0.079 Uiso 1 1 calc R . . . .
C6 C 0.3721(5) 1.3269(9) 0.3712(4) 0.067(4) Uani 1 1 d . . . . .
H6A H 0.336548 1.353280 0.356145 0.081 Uiso 1 1 calc R . . . .
H6B H 0.398898 1.359054 0.355507 0.081 Uiso 1 1 calc R . . . .
C26 C 0.0958(5) 1.0022(9) 0.3461(3) 0.059(3) Uani 1 1 d . . . . .
H26A H 0.098722 1.082876 0.346431 0.088 Uiso 1 1 calc GR . . . .
H26B H 0.130445 0.969829 0.358829 0.088 Uiso 1 1 calc GR . . . .
H26C H 0.069674 0.979549 0.363937 0.088 Uiso 1 1 calc GR . . . .
C21 C 0.3280(4) 0.8793(10) 0.5529(3) 0.054(3) Uani 1 1 d . . . . .
H21A H 0.309158 0.935867 0.532342 0.065 Uiso 1 1 calc R . . . .
H21B H 0.301073 0.838658 0.565871 0.065 Uiso 1 1 calc R . . . .
C11 C 0.3414(5) 1.0452(10) 0.2106(3) 0.062(3) Uani 1 1 d . . . . .
H11A H 0.312589 0.998697 0.193817 0.074 Uiso 1 1 calc R . . . .
H11B H 0.345351 1.110214 0.191824 0.074 Uiso 1 1 calc R . . . .

loop_
_atom_site_aniso_label
_atom_site_aniso_U_11
_atom_site_aniso_U_22
_atom_site_aniso_U_33
_atom_site_aniso_U_23
_atom_site_aniso_U_13
_atom_site_aniso_U_12
Nd3 0.0180(2) 0.0242(2) 0.01557(19) -0.00030(15) 0.00212(15) -0.00343(16)
Nd2 0.0214(2) 0.0271(2) 0.0150(2) 0.00352(16) 0.00172(16) 0.00005(17)
Nd4 0.0172(2) 0.0349(2) 0.0134(2) 0.00248(16) 0.00027(15) -0.00815(17)
Nd1 0.0179(2) 0.0313(2) 0.0215(2) -0.00346(17) 0.00430(17) 0.00156(17)
O7 0.025(3) 0.032(3) 0.024(3) 0.002(2) 0.009(2) 0.002(2)
O23 0.017(3) 0.031(3) 0.019(3) -0.001(2) 0.004(2) -0.005(2)
O14 0.027(3) 0.056(4) 0.037(3) -0.020(3) 0.010(3) -0.008(3)
O20 0.036(4) 0.038(3) 0.038(3) 0.007(3) 0.003(3) -0.010(3)
O22 0.018(3) 0.037(3) 0.012(2) 0.004(2) -0.003(2) -0.005(2)
O16 0.037(4) 0.068(4) 0.024(3) -0.006(3) 0.010(3) -0.016(3)
O4 0.014(3) 0.034(3) 0.019(3) 0.003(2) -0.004(2) 0.002(2)
N4 0.036(4) 0.076(5) 0.037(4) 0.017(4) -0.006(3) -0.020(4)
O3 0.047(4) 0.020(3) 0.059(4) 0.001(3) 0.029(3) 0.004(3)
O15 0.029(4) 0.065(5) 0.069(5) -0.011(4) 0.023(3) -0.011(3)
O1 0.033(3) 0.037(3) 0.019(3) -0.005(2) 0.004(2) -0.001(3)
O9 0.018(3) 0.037(3) 0.020(3) 0.006(2) -0.003(2) -0.002(2)
O26 0.059(5) 0.109(7) 0.055(5) 0.005(5) -0.013(4) -0.001(5)
O6 0.045(4) 0.079(5) 0.018(3) -0.007(3) 0.005(3) -0.029(3)
O24 0.028(3) 0.052(4) 0.016(3) 0.013(3) -0.003(2) -0.013(3)
O21 0.045(4) 0.065(5) 0.065(5) -0.006(4) 0.008(4) -0.041(4)
O13 0.023(3) 0.047(4) 0.035(3) -0.010(3) 0.005(3) -0.001(3)
O19 0.024(3) 0.043(4) 0.032(3) -0.005(3) -0.002(2) -0.009(3)
O2 0.035(4) 0.045(4) 0.045(4) 0.002(3) -0.001(3) 0.011(3)
O8 0.036(3) 0.046(4) 0.028(3) -0.017(3) 0.004(3) -0.008(3)
N2 0.033(4) 0.059(5) 0.027(4) 0.019(4) -0.008(3) -0.008(4)
O25 0.067(5) 0.096(6) 0.038(4) 0.003(4) -0.001(4) -0.006(5)
N6 0.033(4) 0.048(5) 0.022(4) 0.006(3) 0.004(3) -0.005(4)
O17 0.081(6) 0.048(4) 0.077(6) 0.011(4) 0.043(5) 0.021(4)
O12 0.017(3) 0.033(3) 0.017(3) -0.001(2) 0.006(2) -0.008(2)
O11 0.026(3) 0.077(5) 0.018(3) 0.007(3) 0.006(2) 0.003(3)
N3 0.030(4) 0.023(3) 0.031(4) -0.003(3) 0.008(3) 0.001(3)
C3 0.053(6) 0.038(5) 0.045(6) -0.004(4) 0.016(5) 0.012(5)
N5 0.024(4) 0.038(4) 0.049(5) -0.006(4) 0.012(4) 0.001(3)
O5 0.041(4) 0.059(5) 0.079(5) 0.039(4) -0.005(4) -0.005(3)
O10 0.046(4) 0.029(3) 0.025(3) 0.006(2) -0.001(3) -0.008(3)
N7 0.033(4) 0.043(5) 0.027(4) -0.008(3) 0.005(3) -0.015(4)
C16 0.048(6) 0.037(5) 0.052(6) -0.017(4) 0.016(5) -0.014(5)
O27 0.060(5) 0.096(7) 0.084(6) 0.031(5) 0.034(5) 0.014(5)
N1 0.051(5) 0.033(4) 0.041(5) -0.013(3) 0.001(4) 0.009(4)
C14 0.027(4) 0.034(5) 0.043(5) 0.004(4) 0.019(4) 0.003(4)
O18 0.032(4) 0.072(5) 0.054(4) 0.005(4) -0.005(3) -0.016(3)
N8 0.039(5) 0.071(6) 0.038(5) 0.016(4) 0.004(4) 0.011(4)
C8 0.016(4) 0.066(6) 0.028(5) 0.002(4) -0.002(3) -0.003(4)
C25 0.018(4) 0.024(4) 0.022(4) 0.001(3) -0.002(3) 0.001(3)
C24 0.024(4) 0.035(5) 0.024(4) -0.014(3) 0.008(3) -0.006(3)
C23 0.025(5) 0.068(7) 0.029(5) 0.020(4) -0.002(4) -0.022(4)
C19 0.065(8) 0.066(7) 0.053(7) 0.010(6) 0.002(6) -0.034(6)
C20 0.081(7) 0.038(5) 0.057(6) 0.006(4) 0.045(5) -0.008(5)
C18 0.036(5) 0.070(7) 0.024(5) 0.013(4) -0.001(4) 0.019(5)
C10 0.053(7) 0.080(9) 0.066(8) 0.034(7) 0.004(6) 0.010(6)
C2 0.079(8) 0.045(6) 0.033(5) -0.014(4) -0.010(5) 0.011(6)
C17 0.053(7) 0.056(6) 0.052(6) 0.013(5) 0.010(5) 0.030(5)
C9 0.037(6) 0.075(8) 0.035(5) -0.001(5) -0.001(4) 0.000(5)
C15 0.064(7) 0.050(6) 0.070(8) -0.013(6) 0.032(6) 0.011(6)
C7 0.036(6) 0.115(10) 0.037(6) 0.009(6) -0.009(5) -0.023(6)
C5 0.046(6) 0.053(6) 0.070(8) -0.004(6) 0.016(6) -0.013(5)
N9 0.117(10) 0.068(7) 0.055(7) -0.006(5) 0.036(7) -0.004(6)
C1 0.070(7) 0.055(6) 0.027(5) -0.007(4) 0.008(5) -0.016(5)
C27 0.078(9) 0.061(7) 0.053(7) 0.005(6) 0.035(6) 0.007(6)
C4 0.035(6) 0.047(6) 0.082(8) -0.010(6) 0.000(5) 0.017(5)
C13 0.040(6) 0.047(6) 0.059(7) 0.002(5) 0.025(5) 0.005(5)
C22 0.046(6) 0.087(8) 0.034(5) 0.018(5) 0.015(5) 0.016(6)
C12 0.042(6) 0.115(10) 0.041(6) -0.031(6) 0.011(5) -0.030(7)
C6 0.093(9) 0.056(7) 0.073(8) -0.010(6) 0.065(8) 0.000(6)
C26 0.085(9) 0.047(6) 0.041(6) -0.001(5) 0.005(6) 0.000(6)
C21 0.050(6) 0.085(8) 0.034(5) -0.004(5) 0.025(5) -0.010(6)
C11 0.063(8) 0.075(8) 0.034(6) -0.015(5) -0.022(5) 0.012(6)

loop_
_atom_type_symbol
_atom_type_description
_atom_type_scat_dispersion_real
_atom_type_scat_dispersion_imag
_atom_type_scat_source
C C 0.0033 0.0016 'International Tables Vol C Tables 4.2.6.8 and 6.1.1.4'
H H 0.0000 0.0000 'International Tables Vol C Tables 4.2.6.8 and 6.1.1.4'
N N 0.0061 0.0033 'International Tables Vol C Tables 4.2.6.8 and 6.1.1.4'
Nd Nd -0.1943 3.0179 'International Tables Vol C Tables 4.2.6.8 and 6.1.1.4'
O O 0.0106 0.0060 'International Tables Vol C Tables 4.2.6.8 and 6.1.1.4'

loop_
_geom_angle_atom_site_label_1
_geom_angle_atom_site_label_2
_geom_angle_atom_site_label_3
_geom_angle
_geom_angle_site_symmetry_1
_geom_angle_site_symmetry_3
_geom_angle_publ_flag
Nd4 Nd3 Nd1 58.947(11) . . ?
O7 Nd3 Nd4 109.27(13) . . ?
O7 Nd3 Nd1 93.64(12) . . ?
O7 Nd3 O23 70.96(16) . 5_676 ?
O7 Nd3 O20 147.03(19) . . ?
O7 Nd3 O4 71.17(17) . . ?
O7 Nd3 O9 107.25(18) . . ?
O7 Nd3 O19 129.15(18) . . ?
O7 Nd3 O8 80.99(19) . . ?
O7 Nd3 O12 130.76(17) . . ?
O7 Nd3 N3 67.52(19) . . ?
O7 Nd3 N7 143.52(18) . . ?
O23 Nd3 Nd4 44.42(11) 5_676 . ?
O23 Nd3 Nd1 41.56(11) 5_676 . ?
O23 Nd3 N3 107.02(18) 5_676 . ?
O23 Nd3 N7 139.90(17) 5_676 . ?
O20 Nd3 Nd4 96.45(13) . . ?
O20 Nd3 Nd1 117.68(14) . . ?
O20 Nd3 O23 139.77(17) . 5_676 ?
O20 Nd3 O8 68.48(19) . . ?
O20 Nd3 N3 87.5(2) . . ?
O20 Nd3 N7 25.09(19) . . ?
O4 Nd3 Nd4 96.57(11) . . ?
O4 Nd3 Nd1 38.84(11) . . ?
O4 Nd3 O23 63.50(16) . 5_676 ?
O4 Nd3 O20 127.11(18) . . ?
O4 Nd3 O19 78.12(18) . . ?
O4 Nd3 O8 103.96(18) . . ?
O4 Nd3 O12 76.43(16) . . ?
O4 Nd3 N3 138.26(18) . . ?
O4 Nd3 N7 102.61(19) . . ?
O9 Nd3 Nd4 36.84(13) . . ?
O9 Nd3 Nd1 95.71(13) . . ?
O9 Nd3 O23 70.68(17) . 5_676 ?
O9 Nd3 O20 81.10(18) . . ?
O9 Nd3 O4 131.96(17) . . ?
O9 Nd3 O19 123.37(18) . . ?
O9 Nd3 O8 123.57(19) . . ?
O9 Nd3 O12 69.67(17) . . ?
O9 Nd3 N3 68.32(19) . . ?
O9 Nd3 N7 103.05(19) . . ?
O19 Nd3 Nd4 113.75(13) . . ?
O19 Nd3 Nd1 86.38(13) . . ?
O19 Nd3 O23 127.78(17) . 5_676 ?
O19 Nd3 O20 49.84(19) . . ?
O19 Nd3 O8 68.18(19) . . ?
O19 Nd3 N3 125.11(19) . . ?
O19 Nd3 N7 24.76(19) . . ?
O8 Nd3 Nd4 159.19(14) . . ?
O8 Nd3 Nd1 140.29(14) . . ?
O8 Nd3 O23 151.64(17) . 5_676 ?
O8 Nd3 N3 64.1(2) . . ?
O8 Nd3 N7 65.35(19) . . ?
O12 Nd3 Nd4 39.48(11) . . ?
O12 Nd3 Nd1 41.02(11) . . ?
O12 Nd3 O23 61.63(15) . 5_676 ?
O12 Nd3 O20 82.20(18) . . ?
O12 Nd3 O19 76.48(17) . . ?
O12 Nd3 O8 143.54(17) . . ?
O12 Nd3 N3 137.79(18) . . ?
O12 Nd3 N7 78.84(17) . . ?
N3 Nd3 Nd4 102.24(14) . . ?
N3 Nd3 Nd1 148.51(14) . . ?
N3 Nd3 N7 106.8(2) . . ?
N7 Nd3 Nd4 107.14(13) . . ?
N7 Nd3 Nd1 103.15(14) . . ?
Nd1 Nd2 Nd3 60.031(11) . . ?
O7 Nd2 Nd3 34.81(12) . . ?
O7 Nd2 Nd1 94.44(12) . . ?
O7 Nd2 O23 65.20(16) . 5_676 ?
O7 Nd2 O16 94.7(2) . . ?
O7 Nd2 O4 69.60(17) . . ?
O7 Nd2 O6 74.4(2) . . ?
O7 Nd2 O24 76.56(19) . 5_676 ?
O7 Nd2 N2 94.8(2) . . ?
O7 Nd2 O17 127.70(19) . . ?
O7 Nd2 O5 149.4(2) . . ?
O23 Nd2 Nd3 41.87(10) 5_676 . ?
O23 Nd2 Nd1 42.02(10) 5_676 . ?
O23 Nd2 O17 99.20(18) 5_676 . ?
O16 Nd2 Nd3 125.43(15) . . ?
O16 Nd2 Nd1 144.67(13) . . ?
O16 Nd2 O23 114.44(16) . 5_676 ?
O16 Nd2 N2 119.6(2) . . ?
O16 Nd2 O17 44.35(19) . . ?
O4 Nd2 Nd3 38.83(11) . . ?
O4 Nd2 Nd1 39.50(11) . . ?
O4 Nd2 O23 57.24(14) . 5_676 ?
O4 Nd2 O16 164.07(19) . . ?
O4 Nd2 N2 66.37(18) . . ?
O4 Nd2 O17 144.86(18) . . ?
O3 Nd2 Nd3 94.89(14) . . ?
O3 Nd2 Nd1 35.17(14) . . ?
O3 Nd2 O7 128.36(19) . . ?
O3 Nd2 O23 66.13(18) . 5_676 ?
O3 Nd2 O16 120.5(2) . . ?
O3 Nd2 O4 70.47(19) . . ?
O3 Nd2 O6 154.0(2) . . ?
O3 Nd2 O24 83.4(2) . 5_676 ?
O3 Nd2 N2 97.9(2) . . ?
O3 Nd2 O17 76.2(2) . . ?
O3 Nd2 O5 78.3(2) . . ?
O6 Nd2 Nd3 103.99(15) . . ?
O6 Nd2 Nd1 153.60(14) . . ?
O6 Nd2 O23 139.08(19) . 5_676 ?
O6 Nd2 O16 61.35(19) . . ?
O6 Nd2 O4 114.57(18) . . ?
O6 Nd2 O24 117.5(2) . 5_676 ?
O6 Nd2 N2 64.5(2) . . ?
O6 Nd2 O17 100.3(2) . . ?
O24 Nd2 Nd3 78.27(12) 5_676 . ?
O24 Nd2 Nd1 81.67(12) 5_676 . ?
O24 Nd2 O23 47.66(15) 5_676 5_676 ?
O24 Nd2 O16 67.50(18) 5_676 . ?
O24 Nd2 O4 104.77(16) 5_676 . ?
O24 Nd2 N2 169.7(2) 5_676 . ?
O24 Nd2 O17 59.77(19) 5_676 . ?
N2 Nd2 Nd3 91.40(15) . . ?
N2 Nd2 Nd1 93.46(16) . . ?
N2 Nd2 O23 123.58(18) . 5_676 ?
N2 Nd2 O17 130.5(2) . . ?
O17 Nd2 Nd3 137.68(15) . . ?
O17 Nd2 Nd1 105.36(14) . . ?
O5 Nd2 Nd3 152.25(15) . . ?
O5 Nd2 Nd1 107.41(19) . . ?
O5 Nd2 O23 144.2(2) . 5_676 ?
O5 Nd2 O16 79.8(2) . . ?
O5 Nd2 O4 115.00(19) . . ?
O5 Nd2 O6 76.7(3) . . ?
O5 Nd2 O24 126.7(2) . 5_676 ?
O5 Nd2 N2 63.4(2) . . ?
O5 Nd2 O17 67.3(2) . . ?
Nd1 Nd4 Nd3 60.789(11) . . ?
O23 Nd4 Nd3 42.11(10) 5_676 . ?
O23 Nd4 Nd1 42.88(10) 5_676 . ?
O23 Nd4 C25 25.90(17) 5_676 5_676 ?
O22 Nd4 Nd3 139.00(11) . . ?
O22 Nd4 Nd3 81.04(11) 5_676 . ?
O22 Nd4 Nd1 84.68(11) 5_676 . ?
O22 Nd4 Nd1 125.30(12) . . ?
O22 Nd4 O23 50.49(15) 5_676 5_676 ?
O22 Nd4 O23 110.18(15) . 5_676 ?
O22 Nd4 O22 61.26(18) 5_676 . ?
O22 Nd4 N4 120.00(19) . . ?
O22 Nd4 N4 171.9(2) 5_676 . ?
O22 Nd4 O11 67.61(17) . . ?
O22 Nd4 O11 123.07(18) 5_676 . ?
O22 Nd4 O10 70.23(17) . . ?
O22 Nd4 O10 108.01(18) 5_676 . ?
O22 Nd4 C25 24.59(17) 5_676 5_676 ?
O22 Nd4 C25 85.02(18) . 5_676 ?
N4 Nd4 Nd3 95.12(18) . . ?
N4 Nd4 Nd1 99.74(18) . . ?
N4 Nd4 O23 129.70(19) . 5_676 ?
N4 Nd4 C25 154.9(2) . 5_676 ?
O1 Nd4 Nd3 97.14(13) . . ?
O1 Nd4 Nd1 36.43(13) . . ?
O1 Nd4 O23 69.48(16) . 5_676 ?
O1 Nd4 O22 87.64(18) . 5_676 ?
O1 Nd4 O22 96.80(18) . . ?
O1 Nd4 N4 100.0(2) . . ?
O1 Nd4 O9 133.42(17) . . ?
O1 Nd4 O12 72.03(18) . . ?
O1 Nd4 O11 74.85(19) . . ?
O1 Nd4 O10 149.54(18) . . ?
O1 Nd4 C25 77.61(19) . 5_676 ?
O9 Nd4 Nd3 36.60(12) . . ?
O9 Nd4 Nd1 97.31(12) . . ?
O9 Nd4 O23 68.52(16) . 5_676 ?
O9 Nd4 O22 115.84(17) . . ?
O9 Nd4 O22 80.92(17) . 5_676 ?
O9 Nd4 N4 91.7(2) . . ?
O9 Nd4 O12 70.61(16) . . ?
O9 Nd4 O11 146.8(2) . . ?
O9 Nd4 O10 76.00(17) . . ?
O9 Nd4 C25 73.46(18) . 5_676 ?
O12 Nd4 Nd3 40.77(11) . . ?
O12 Nd4 Nd1 42.06(12) . . ?
O12 Nd4 O23 60.85(15) . 5_676 ?
O12 Nd4 O22 111.20(15) . 5_676 ?
O12 Nd4 O22 167.34(16) . . ?
O12 Nd4 N4 69.0(2) . . ?
O12 Nd4 O11 113.59(17) . . ?
O12 Nd4 O10 122.44(17) . . ?
O12 Nd4 C25 86.69(17) . 5_676 ?
O11 Nd4 Nd3 153.39(13) . . ?
O11 Nd4 Nd1 106.79(14) . . ?
O11 Nd4 O23 143.78(18) . 5_676 ?
O11 Nd4 N4 62.3(2) . . ?
O11 Nd4 O10 74.71(19) . . ?
O11 Nd4 C25 138.0(2) . 5_676 ?
O10 Nd4 Nd3 110.77(12) . . ?
O10 Nd4 Nd1 164.14(13) . . ?
O10 Nd4 O23 140.47(17) . 5_676 ?
O10 Nd4 N4 66.6(2) . . ?
O10 Nd4 C25 126.33(19) . 5_676 ?
C25 Nd4 Nd3 60.85(14) 5_676 . ?
C25 Nd4 Nd1 63.33(14) 5_676 . ?
Nd4 Nd1 Nd2 94.616(13) . . ?
O23 Nd1 Nd2 49.38(11) 5_676 . ?
O23 Nd1 Nd4 45.26(11) 5_676 . ?
O23 Nd1 O14 138.90(18) 5_676 . ?
O23 Nd1 O13 130.55(17) 5_676 . ?
O23 Nd1 N5 142.08(18) 5_676 . ?
O23 Nd1 N1 106.7(2) 5_676 . ?
O14 Nd1 Nd2 168.63(14) . . ?
O14 Nd1 Nd4 94.38(15) . . ?
O14 Nd1 O13 49.74(18) . . ?
O14 Nd1 N5 24.69(19) . . ?
O14 Nd1 N1 85.6(2) . . ?
O4 Nd1 Nd2 41.40(12) . . ?
O4 Nd1 Nd4 97.49(11) . . ?
O4 Nd1 O23 63.23(15) . 5_676 ?
O4 Nd1 O14 130.16(17) . . ?
O4 Nd1 O13 81.56(17) . . ?
O4 Nd1 O2 103.64(18) . . ?
O4 Nd1 O12 75.77(16) . . ?
O4 Nd1 N5 106.43(18) . . ?
O4 Nd1 N1 137.9(2) . . ?
O3 Nd1 Nd2 34.12(14) . . ?
O3 Nd1 Nd4 110.21(15) . . ?
O3 Nd1 O23 71.63(18) . 5_676 ?
O3 Nd1 O14 145.76(19) . . ?
O3 Nd1 O4 71.29(19) . . ?
O3 Nd1 O13 130.0(2) . . ?
O3 Nd1 O2 79.0(2) . . ?
O3 Nd1 O12 131.03(17) . . ?
O3 Nd1 N5 142.9(2) . . ?
O3 Nd1 N1 67.0(2) . . ?
O1 Nd1 Nd2 113.29(13) . . ?
O1 Nd1 Nd4 35.94(13) . . ?
O1 Nd1 O23 71.14(17) . 5_676 ?
O1 Nd1 O14 78.02(19) . . ?
O1 Nd1 O4 132.06(17) . . ?
O1 Nd1 O3 108.1(2) . . ?
O1 Nd1 O13 121.14(19) . . ?
O1 Nd1 O2 123.67(19) . . ?
O1 Nd1 O12 70.11(17) . . ?
O1 Nd1 N5 100.3(2) . . ?
O1 Nd1 N1 68.4(2) . . ?
O13 Nd1 Nd2 119.72(12) . . ?
O13 Nd1 Nd4 114.39(14) . . ?
O13 Nd1 N5 25.13(18) . . ?
O13 Nd1 N1 122.5(2) . . ?
O2 Nd1 Nd2 102.50(15) . . ?
O2 Nd1 Nd4 158.78(14) . . ?
O2 Nd1 O23 150.31(18) . 5_676 ?
O2 Nd1 O14 70.4(2) . . ?
O2 Nd1 O13 67.5(2) . . ?
O2 Nd1 O12 144.74(19) . . ?
O2 Nd1 N5 65.4(2) . . ?
O2 Nd1 N1 63.9(2) . . ?
O12 Nd1 Nd2 99.40(11) . . ?
O12 Nd1 Nd4 40.41(11) . . ?
O12 Nd1 O23 61.42(15) . 5_676 ?
O12 Nd1 O14 83.08(18) . . ?
O12 Nd1 O13 77.67(17) . . ?
O12 Nd1 N5 80.80(18) . . ?
O12 Nd1 N1 138.3(2) . . ?
N5 Nd1 Nd2 144.45(15) . . ?
N5 Nd1 Nd4 106.82(15) . . ?
N1 Nd1 Nd2 99.45(18) . . ?
N1 Nd1 Nd4 101.25(16) . . ?
N1 Nd1 N5 103.6(2) . . ?
Nd2 O7 Nd3 111.0(2) . . ?
C14 O7 Nd3 122.9(4) . . ?
C14 O7 Nd2 122.8(5) . . ?
Nd3 O23 Nd2 88.95(14) 5_676 5_676 ?
Nd3 O23 Nd4 93.47(15) 5_676 5_676 ?
Nd4 O23 Nd2 177.5(2) 5_676 5_676 ?
Nd1 O23 Nd3 96.87(16) 5_676 5_676 ?
Nd1 O23 Nd2 88.60(15) 5_676 5_676 ?
Nd1 O23 Nd4 91.85(15) 5_676 5_676 ?
C25 O23 Nd3 127.8(4) . 5_676 ?
C25 O23 Nd2 86.7(4) . 5_676 ?
C25 O23 Nd4 91.3(4) . 5_676 ?
C25 O23 Nd1 134.9(4) . 5_676 ?
N5 O14 Nd1 96.7(4) . . ?
N7 O20 Nd3 96.8(5) . . ?
Nd4 O22 Nd4 118.75(18) 5_676 . ?
C25 O22 Nd4 101.5(4) . 5_676 ?
C25 O22 Nd4 136.8(5) . . ?
N6 O16 Nd2 106.5(5) . . ?
Nd3 O4 Nd2 100.07(17) . . ?
Nd3 O4 Nd1 102.70(17) . . ?
Nd1 O4 Nd2 99.09(17) . . ?
C8 O4 Nd3 123.1(5) . . ?
C8 O4 Nd2 116.8(4) . . ?
C8 O4 Nd1 111.6(5) . . ?
C23 N4 Nd4 104.4(5) . . ?
C23 N4 C21 114.0(8) . . ?
C19 N4 Nd4 116.0(6) . . ?
C19 N4 C23 109.6(8) . . ?
C19 N4 C21 108.2(8) . . ?
C21 N4 Nd4 104.7(6) . . ?
Nd2 O3 Nd1 110.7(2) . . ?
C6 O3 Nd2 128.3(5) . . ?
C6 O3 Nd1 120.7(5) . . ?
Nd4 O1 Nd1 107.6(2) . . ?
C1 O1 Nd4 138.3(5) . . ?
C1 O1 Nd1 114.0(5) . . ?
Nd3 O9 Nd4 106.6(2) . . ?
C18 O9 Nd3 121.9(5) . . ?
C18 O9 Nd4 127.2(5) . . ?
Nd2 O6 H6 132(2) . . ?
C12 O6 Nd2 115.5(5) . . ?
C12 O6 H6 108.5(19) . . ?
C25 O24 Nd2 105.8(4) . 5_676 ?
N5 O13 Nd1 95.9(4) . . ?
N7 O19 Nd3 97.3(4) . . ?
Nd1 O2 H2 125.4(17) . . ?
C4 O2 Nd1 123.5(5) . . ?
C4 O2 H2 109.6(17) . . ?
Nd3 O8 H8 136(2) . . ?
C16 O8 Nd3 114.0(5) . . ?
C16 O8 H8 108.1(18) . . ?
C9 N2 Nd2 107.0(5) . . ?
C9 N2 C7 113.6(8) . . ?
C9 N2 C11 110.5(7) . . ?
C7 N2 Nd2 109.2(5) . . ?
C7 N2 C11 106.0(8) . . ?
C11 N2 Nd2 110.6(5) . . ?
O17 N6 O16 117.3(8) . . ?
O17 N6 O18 123.9(8) . . ?
O18 N6 O16 118.7(8) . . ?
N6 O17 Nd2 88.2(5) . . ?
Nd3 O12 Nd1 98.26(16) . . ?
Nd4 O12 Nd3 99.75(17) . . ?
Nd4 O12 Nd1 97.53(17) . . ?
C24 O12 Nd3 122.2(4) . . ?
C24 O12 Nd4 114.9(4) . . ?
C24 O12 Nd1 119.6(4) . . ?
Nd4 O11 H11 123.6(19) . . ?
C22 O11 Nd4 123.9(6) . . ?
C22 O11 H11 107.4(18) . . ?
C17 N3 Nd3 103.8(5) . . ?
C17 N3 C15 112.5(8) . . ?
C17 N3 C13 110.6(8) . . ?
C15 N3 Nd3 114.5(5) . . ?
C15 N3 C13 111.6(7) . . ?
C13 N3 Nd3 103.3(5) . . ?
H3A C3 H3B 107.6 . . ?
N1 C3 H3A 108.7 . . ?
N1 C3 H3B 108.7 . . ?
N1 C3 C4 114.1(8) . . ?
C4 C3 H3A 108.7 . . ?
C4 C3 H3B 108.7 . . ?
O14 N5 Nd1 58.7(4) . . ?
O14 N5 O13 117.4(6) . . ?
O15 N5 Nd1 176.9(6) . . ?
O15 N5 O14 122.0(7) . . ?
O15 N5 O13 120.6(7) . . ?
O13 N5 Nd1 59.0(4) . . ?
Nd2 O5 H5 125.9(18) . . ?
C10 O5 Nd2 123.3(6) . . ?
C10 O5 H5 109.2(18) . . ?
Nd4 O10 H10 137(2) . . ?
C20 O10 Nd4 109.1(5) . . ?
C20 O10 H10 108.5(19) . . ?
O20 N7 Nd3 58.1(4) . . ?
O21 N7 Nd3 179.4(7) . . ?
O21 N7 O20 121.4(8) . . ?
O21 N7 O19 122.5(8) . . ?
O19 N7 Nd3 58.0(4) . . ?
O19 N7 O20 116.0(6) . . ?
O8 C16 H16A 109.5 . . ?
O8 C16 H16B 109.5 . . ?
O8 C16 C15 110.8(7) . . ?
H16A C16 H16B 108.1 . . ?
C15 C16 H16A 109.5 . . ?
C15 C16 H16B 109.5 . . ?
C3 N1 Nd1 107.7(6) . . ?
C3 N1 C5 111.5(8) . . ?
C2 N1 Nd1 107.6(6) . . ?
C2 N1 C3 112.2(8) . . ?
C2 N1 C5 108.9(8) . . ?
C5 N1 Nd1 108.7(6) . . ?
O7 C14 H14A 109.5 . . ?
O7 C14 H14B 109.5 . . ?
O7 C14 C13 110.7(7) . . ?
H14A C14 H14B 108.1 . . ?
C13 C14 H14A 109.5 . . ?
C13 C14 H14B 109.5 . . ?
O25 N8 O26 121.1(9) . . ?
O25 N8 O27 121.1(9) . . ?
O27 N8 O26 117.9(9) . . ?
O4 C8 H8A 108.8 . . ?
O4 C8 H8B 108.8 . . ?
O4 C8 C7 113.8(7) . . ?
H8A C8 H8B 107.7 . . ?
C7 C8 H8A 108.8 . . ?
C7 C8 H8B 108.8 . . ?
O23 C25 Nd4 62.8(4) . 5_676 ?
O22 C25 Nd4 53.9(4) . 5_676 ?
O22 C25 O23 116.7(6) . . ?
O24 C25 Nd4 177.3(5) . 5_676 ?
O24 C25 O23 119.9(6) . . ?
O24 C25 O22 123.4(7) . . ?
O12 C24 H24A 109.3 . . ?
O12 C24 H24B 109.3 . . ?
O12 C24 C23 111.6(6) . . ?
H24A C24 H24B 108.0 . . ?
C23 C24 H24A 109.3 . . ?
C23 C24 H24B 109.3 . . ?
N4 C23 H23A 109.8 . . ?
N4 C23 H23B 109.8 . . ?
C24 C23 N4 109.3(8) . . ?
C24 C23 H23A 109.8 . . ?
C24 C23 H23B 109.8 . . ?
H23A C23 H23B 108.3 . . ?
N4 C19 H19A 109.5 . . ?
N4 C19 H19B 109.5 . . ?
N4 C19 C20 110.9(9) . . ?
H19A C19 H19B 108.0 . . ?
C20 C19 H19A 109.5 . . ?
C20 C19 H19B 109.5 . . ?
O10 C20 C19 109.9(8) . . ?
O10 C20 H20A 109.7 . . ?
O10 C20 H20B 109.7 . . ?
C19 C20 H20A 109.7 . . ?
C19 C20 H20B 109.7 . . ?
H20A C20 H20B 108.2 . . ?
O9 C18 H18 123.5 . . ?
O9 C18 C17 113.0(7) . . ?
C17 C18 H18 123.5 . . ?
O5 C10 H10A 109.7 . . ?
O5 C10 H10B 109.7 . . ?
H10A C10 H10B 108.2 . . ?
C9 C10 O5 110.0(8) . . ?
C9 C10 H10A 109.7 . . ?
C9 C10 H10B 109.7 . . ?
N1 C2 H2A 108.9 . . ?
N1 C2 H2B 108.9 . . ?
N1 C2 C1 113.3(9) . . ?
H2A C2 H2B 107.7 . . ?
C1 C2 H2A 108.9 . . ?
C1 C2 H2B 108.9 . . ?
N3 C17 H17A 108.1 . . ?
N3 C17 H17B 108.1 . . ?
C18 C17 N3 116.7(8) . . ?
C18 C17 H17A 108.1 . . ?
C18 C17 H17B 108.1 . . ?
H17A C17 H17B 107.3 . . ?
N2 C9 H9A 108.6 . . ?
N2 C9 H9B 108.6 . . ?
C10 C9 N2 114.7(9) . . ?
C10 C9 H9A 108.6 . . ?
C10 C9 H9B 108.6 . . ?
H9A C9 H9B 107.6 . . ?
N3 C15 H15A 109.2 . . ?
N3 C15 H15B 109.2 . . ?
C16 C15 N3 111.9(8) . . ?
C16 C15 H15A 109.2 . . ?
C16 C15 H15B 109.2 . . ?
H15A C15 H15B 107.9 . . ?
N2 C7 C8 114.9(9) . . ?
N2 C7 H7A 108.5 . . ?
N2 C7 H7B 108.5 . . ?
C8 C7 H7A 108.5 . . ?
C8 C7 H7B 108.5 . . ?
H7A C7 H7B 107.5 . . ?
N1 C5 H5A 108.6 . . ?
N1 C5 H5B 108.6 . . ?
H5A C5 H5B 107.6 . . ?
C6 C5 N1 114.7(9) . . ?
C6 C5 H5A 108.6 . . ?
C6 C5 H5B 108.6 . . ?
O1 C1 C2 111.4(8) . . ?
O1 C1 H1A 109.3 . . ?
O1 C1 H1B 109.3 . . ?
C2 C1 H1A 109.3 . . ?
C2 C1 H1B 109.3 . . ?
H1A C1 H1B 108.0 . . ?
N9 C27 C26 177.1(14) . . ?
O2 C4 C3 109.7(8) . . ?
O2 C4 H4A 109.7 . . ?
O2 C4 H4B 109.7 . . ?
C3 C4 H4A 109.7 . . ?
C3 C4 H4B 109.7 . . ?
H4A C4 H4B 108.2 . . ?
N3 C13 C14 111.5(8) . . ?
N3 C13 H13A 109.3 . . ?
N3 C13 H13B 109.3 . . ?
C14 C13 H13A 109.3 . . ?
C14 C13 H13B 109.3 . . ?
H13A C13 H13B 108.0 . . ?
O11 C22 H22A 110.2 . . ?
O11 C22 H22B 110.2 . . ?
O11 C22 C21 107.5(8) . . ?
H22A C22 H22B 108.5 . . ?
C21 C22 H22A 110.2 . . ?
C21 C22 H22B 110.2 . . ?
O6 C12 H12A 109.9 . . ?
O6 C12 H12B 109.9 . . ?
O6 C12 C11 108.9(10) . . ?
H12A C12 H12B 108.3 . . ?
C11 C12 H12A 109.9 . . ?
C11 C12 H12B 109.9 . . ?
O3 C6 C5 109.4(9) . . ?
O3 C6 H6A 109.8 . . ?
O3 C6 H6B 109.8 . . ?
C5 C6 H6A 109.8 . . ?
C5 C6 H6B 109.8 . . ?
H6A C6 H6B 108.2 . . ?
C27 C26 H26A 109.5 . . ?
C27 C26 H26B 109.5 . . ?
C27 C26 H26C 109.5 . . ?
H26A C26 H26B 109.5 . . ?
H26A C26 H26C 109.5 . . ?
H26B C26 H26C 109.5 . . ?
N4 C21 H21A 108.9 . . ?
N4 C21 H21B 108.9 . . ?
C22 C21 N4 113.5(9) . . ?
C22 C21 H21A 108.9 . . ?
C22 C21 H21B 108.9 . . ?
H21A C21 H21B 107.7 . . ?
N2 C11 H11A 108.8 . . ?
N2 C11 H11B 108.8 . . ?
C12 C11 N2 113.9(8) . . ?
C12 C11 H11A 108.8 . . ?
C12 C11 H11B 108.8 . . ?
H11A C11 H11B 107.7 . . ?

loop_
_geom_bond_atom_site_label_1
_geom_bond_atom_site_label_2
_geom_bond_distance
_geom_bond_site_symmetry_2
_geom_bond_publ_flag
Nd3 Nd4 3.8285(6) . ?
Nd3 Nd1 3.8484(6) . ?
Nd3 O7 2.355(5) . ?
Nd3 O23 2.572(5) 5_676 ?
Nd3 O20 2.554(6) . ?
Nd3 O4 2.454(5) . ?
Nd3 O9 2.381(5) . ?
Nd3 O19 2.552(5) . ?
Nd3 O8 2.559(5) . ?
Nd3 O12 2.537(5) . ?
Nd3 N3 2.676(6) . ?
Nd3 N7 2.987(7) . ?
Nd2 Nd1 3.8405(6) . ?
Nd2 O7 2.320(5) . ?
Nd2 O23 2.916(5) 5_676 ?
Nd2 O16 2.576(6) . ?
Nd2 O4 2.572(5) . ?
Nd2 O3 2.303(6) . ?
Nd2 O6 2.534(6) . ?
Nd2 O24 2.543(5) 5_676 ?
Nd2 N2 2.716(7) . ?
Nd2 O17 2.966(8) . ?
Nd2 O5 2.516(6) . ?
Nd4 Nd1 3.7772(6) . ?
Nd4 O23 2.685(5) 5_676 ?
Nd4 O22 2.487(5) 5_676 ?
Nd4 O22 2.502(5) . ?
Nd4 N4 2.653(8) . ?
Nd4 O1 2.326(5) . ?
Nd4 O9 2.395(5) . ?
Nd4 O12 2.470(5) . ?
Nd4 O11 2.559(5) . ?
Nd4 O10 2.607(5) . ?
Nd4 C25 3.017(7) 5_676 ?
Nd1 O23 2.572(5) 5_676 ?
Nd1 O14 2.572(6) . ?
Nd1 O4 2.474(5) . ?
Nd1 O3 2.365(6) . ?
Nd1 O1 2.354(5) . ?
Nd1 O13 2.577(5) . ?
Nd1 O2 2.521(6) . ?
Nd1 O12 2.552(5) . ?
Nd1 N5 2.991(7) . ?
Nd1 N1 2.684(7) . ?
O7 C14 1.412(9) . ?
O23 C25 1.318(8) . ?
O14 N5 1.258(9) . ?
O20 N7 1.275(9) . ?
O22 C25 1.281(8) . ?
O16 N6 1.259(9) . ?
O4 C8 1.428(9) . ?
N4 C23 1.499(11) . ?
N4 C19 1.406(13) . ?
N4 C21 1.525(13) . ?
O3 C6 1.434(12) . ?
O15 N5 1.225(9) . ?
O1 C1 1.446(11) . ?
O9 C18 1.402(10) . ?
O26 N8 1.244(11) . ?
O6 H6 0.879(10) . ?
O6 C12 1.431(11) . ?
O24 C25 1.260(9) . ?
O21 N7 1.217(9) . ?
O13 N5 1.277(9) . ?
O19 N7 1.261(9) . ?
O2 H2 0.874(10) . ?
O2 C4 1.435(11) . ?
O8 H8 0.874(9) . ?
O8 C16 1.411(11) . ?
N2 C9 1.454(13) . ?
N2 C7 1.459(12) . ?
N2 C11 1.543(13) . ?
O25 N8 1.213(10) . ?
N6 O17 1.225(9) . ?
N6 O18 1.227(9) . ?
O12 C24 1.448(9) . ?
O11 H11 0.876(10) . ?
O11 C22 1.429(11) . ?
N3 C17 1.470(11) . ?
N3 C15 1.477(12) . ?
N3 C13 1.481(11) . ?
C3 H3A 0.9900 . ?
C3 H3B 0.9900 . ?
C3 N1 1.457(11) . ?
C3 C4 1.482(14) . ?
O5 H5 0.875(10) . ?
O5 C10 1.452(12) . ?
O10 H10 0.876(10) . ?
O10 C20 1.499(11) . ?
C16 H16A 0.9900 . ?
C16 H16B 0.9900 . ?
C16 C15 1.476(14) . ?
O27 N8 1.237(10) . ?
N1 C2 1.442(12) . ?
N1 C5 1.512(12) . ?
C14 H14A 0.9900 . ?
C14 H14B 0.9900 . ?
C14 C13 1.499(13) . ?
C8 H8A 0.9900 . ?
C8 H8B 0.9900 . ?
C8 C7 1.469(13) . ?
C24 H24A 0.9900 . ?
C24 H24B 0.9900 . ?
C24 C23 1.488(12) . ?
C23 H23A 0.9900 . ?
C23 H23B 0.9900 . ?
C19 H19A 0.9900 . ?
C19 H19B 0.9900 . ?
C19 C20 1.558(15) . ?
C20 H20A 0.9900 . ?
C20 H20B 0.9900 . ?
C18 H18 0.9500 . ?
C18 C17 1.463(13) . ?
C10 H10A 0.9900 . ?
C10 H10B 0.9900 . ?
C10 C9 1.442(14) . ?
C2 H2A 0.9900 . ?
C2 H2B 0.9900 . ?
C2 C1 1.452(14) . ?
C17 H17A 0.9900 . ?
C17 H17B 0.9900 . ?
C9 H9A 0.9900 . ?
C9 H9B 0.9900 . ?
C15 H15A 0.9900 . ?
C15 H15B 0.9900 . ?
C7 H7A 0.9900 . ?
C7 H7B 0.9900 . ?
C5 H5A 0.9900 . ?
C5 H5B 0.9900 . ?
C5 C6 1.465(14) . ?
N9 C27 1.163(14) . ?
C1 H1A 0.9900 . ?
C1 H1B 0.9900 . ?
C27 C26 1.452(15) . ?
C4 H4A 0.9900 . ?
C4 H4B 0.9900 . ?
C13 H13A 0.9900 . ?
C13 H13B 0.9900 . ?
C22 H22A 0.9900 . ?
C22 H22B 0.9900 . ?
C22 C21 1.456(14) . ?
C12 H12A 0.9900 . ?
C12 H12B 0.9900 . ?
C12 C11 1.432(15) . ?
C6 H6A 0.9900 . ?
C6 H6B 0.9900 . ?
C26 H26A 0.9800 . ?
C26 H26B 0.9800 . ?
C26 H26C 0.9800 . ?
C21 H21A 0.9900 . ?
C21 H21B 0.9900 . ?
C11 H11A 0.9900 . ?
C11 H11B 0.9900 . ?

loop_
_geom_torsion_atom_site_label_1
_geom_torsion_atom_site_label_2
_geom_torsion_atom_site_label_3
_geom_torsion_atom_site_label_4
_geom_torsion
_geom_torsion_site_symmetry_1
_geom_torsion_site_symmetry_2
_geom_torsion_site_symmetry_3
_geom_torsion_site_symmetry_4
_geom_torsion_publ_flag
Nd3 O7 C14 C13 -23.9(10) . . . . ?
Nd3 O23 C25 Nd4 95.4(4) 5_676 . . 5_676 ?
Nd3 O23 C25 O22 94.8(7) 5_676 . . . ?
Nd3 O23 C25 O24 -84.8(8) 5_676 . . . ?
Nd3 O20 N7 O21 -179.6(7) . . . . ?
Nd3 O20 N7 O19 -2.5(7) . . . . ?
Nd3 O4 C8 C7 -89.8(9) . . . . ?
Nd3 O9 C18 C17 -19.2(10) . . . . ?
Nd3 O19 N7 O20 2.5(7) . . . . ?
Nd3 O19 N7 O21 179.6(7) . . . . ?
Nd3 O8 C16 C15 -56.0(9) . . . . ?
Nd3 O12 C24 C23 83.1(7) . . . . ?
Nd3 N3 C17 C18 -43.1(10) . . . . ?
Nd3 N3 C15 C16 -22.6(11) . . . . ?
Nd3 N3 C13 C14 -51.0(8) . . . . ?
Nd2 O7 C14 C13 133.5(6) . . . . ?
Nd2 O23 C25 Nd4 -178.6(2) 5_676 . . 5_676 ?
Nd2 O23 C25 O22 -179.1(6) 5_676 . . . ?
Nd2 O23 C25 O24 1.3(7) 5_676 . . . ?
Nd2 O16 N6 O17 -21.0(8) . . . . ?
Nd2 O16 N6 O18 158.4(6) . . . . ?
Nd2 O4 C8 C7 34.5(10) . . . . ?
Nd2 O3 C6 C5 -138.4(7) . . . . ?
Nd2 O6 C12 C11 58.1(11) . . . . ?
Nd2 O24 C25 O23 -1.6(8) 5_676 . . . ?
Nd2 O24 C25 O22 178.9(6) 5_676 . . . ?
Nd2 N2 C9 C10 52.5(9) . . . . ?
Nd2 N2 C7 C8 40.4(11) . . . . ?
Nd2 N2 C11 C12 24.3(12) . . . . ?
Nd2 O5 C10 C9 14.1(14) . . . . ?
Nd4 O23 C25 O22 -0.5(7) 5_676 . . . ?
Nd4 O23 C25 O24 179.9(7) 5_676 . . . ?
Nd4 O22 C25 Nd4 159.1(7) . . . 5_676 ?
Nd4 O22 C25 O23 159.7(5) . . . . ?
Nd4 O22 C25 O23 0.6(7) 5_676 . . . ?
Nd4 O22 C25 O24 -20.7(12) . . . . ?
Nd4 O22 C25 O24 -179.8(7) 5_676 . . . ?
Nd4 N4 C23 C24 -52.5(8) . . . . ?
Nd4 N4 C19 C20 -30.6(11) . . . . ?
Nd4 N4 C21 C22 -60.0(9) . . . . ?
Nd4 O1 C1 C2 127.2(8) . . . . ?
Nd4 O9 C18 C17 -172.6(6) . . . . ?
Nd4 O12 C24 C23 -37.8(7) . . . . ?
Nd4 O11 C22 C21 -3.7(11) . . . . ?
Nd4 O10 C20 C19 -54.1(8) . . . . ?
Nd1 O23 C25 Nd4 -93.9(5) 5_676 . . 5_676 ?
Nd1 O23 C25 O22 -94.4(8) 5_676 . . . ?
Nd1 O23 C25 O24 86.0(9) 5_676 . . . ?
Nd1 O14 N5 O15 -176.4(7) . . . . ?
Nd1 O14 N5 O13 5.8(8) . . . . ?
Nd1 O4 C8 C7 147.5(8) . . . . ?
Nd1 O3 C6 C5 48.5(12) . . . . ?
Nd1 O1 C1 C2 -53.7(10) . . . . ?
Nd1 O13 N5 O14 -5.8(8) . . . . ?
Nd1 O13 N5 O15 176.4(7) . . . . ?
Nd1 O2 C4 C3 -13.2(12) . . . . ?
Nd1 O12 C24 C23 -153.3(5) . . . . ?
Nd1 N1 C2 C1 -29.9(10) . . . . ?
Nd1 N1 C5 C6 26.9(11) . . . . ?
O7 C14 C13 N3 52.7(10) . . . . ?
O16 N6 O17 Nd2 17.4(7) . . . . ?
O4 C8 C7 N2 -51.9(13) . . . . ?
N4 C19 C20 O10 57.6(11) . . . . ?
O9 C18 C17 N3 44.7(12) . . . . ?
O6 C12 C11 N2 -52.9(13) . . . . ?
O8 C16 C15 N3 51.3(12) . . . . ?
O12 C24 C23 N4 63.4(9) . . . . ?
O11 C22 C21 N4 43.7(12) . . . . ?
C3 N1 C2 C1 88.4(11) . . . . ?
C3 N1 C5 C6 -91.7(11) . . . . ?
O5 C10 C9 N2 -45.9(13) . . . . ?
N1 C3 C4 O2 44.8(12) . . . . ?
N1 C2 C1 O1 56.0(12) . . . . ?
N1 C5 C6 O3 -47.7(13) . . . . ?
O18 N6 O17 Nd2 -162.0(7) . . . . ?
C23 N4 C19 C20 87.2(10) . . . . ?
C23 N4 C21 C22 -173.5(8) . . . . ?
C19 N4 C23 C24 -177.4(8) . . . . ?
C19 N4 C21 C22 64.4(11) . . . . ?
C2 N1 C5 C6 143.9(10) . . . . ?
C17 N3 C15 C16 95.6(10) . . . . ?
C17 N3 C13 C14 -161.5(7) . . . . ?
C9 N2 C7 C8 -78.9(11) . . . . ?
C9 N2 C11 C12 142.6(10) . . . . ?
C15 N3 C17 C18 -167.4(9) . . . . ?
C15 N3 C13 C14 72.5(9) . . . . ?
C7 N2 C9 C10 173.0(9) . . . . ?
C7 N2 C11 C12 -93.9(11) . . . . ?
C5 N1 C2 C1 -147.6(9) . . . . ?
C4 C3 N1 Nd1 -52.1(10) . . . . ?
C4 C3 N1 C2 -170.4(9) . . . . ?
C4 C3 N1 C5 67.1(11) . . . . ?
C13 N3 C17 C18 67.1(11) . . . . ?
C13 N3 C15 C16 -139.5(9) . . . . ?
C21 N4 C23 C24 61.2(9) . . . . ?
C21 N4 C19 C20 -147.9(8) . . . . ?
C11 N2 C9 C10 -68.0(11) . . . . ?
C11 N2 C7 C8 159.6(9) . . . . ?
